data_2019706
loop_
_publ_author_name
'Rood, Jeffrey A.'
'Boyer, Steven'
'Oliver, Allen G.'

_publ_section_title
;
 One- and two-dimensional Cd^II^ coordination polymers incorporating
 organophosphinate ligands
;
_journal_coeditor_code YP3082
_journal_issue 11
_journal_name_full 'Acta Crystallographica Section C'
_journal_page_first 1069
_journal_page_last 1074
_journal_paper_doi 10.1107/S2053229614022256
_journal_volume 70
_journal_year 2014
_chemical_formula_iupac '[Cd (C12 H10 O2 P)2 (C3 H7 N O)2]'
_chemical_formula_moiety 'C30 H34 Cd N2 O6 P2'
_chemical_formula_sum 'C30 H34 Cd N2 O6 P2'
_chemical_formula_weight 692.93
_chemical_name_systematic
<i>catena</i>-Poly[[bis(dimethylformamide-\k<i>O</i>)cadmium(II)]-bis(\m-diphenylphosphinato-\k^2^<i>O</i>:<i>O</i>')]
_space_group_crystal_system monoclinic
_space_group_IT_number 4
_space_group_name_Hall 'P 2yb'
_space_group_name_H-M_alt 'P 1 21 1'
_symmetry_space_group_name_Hall 'P 2yb'
_symmetry_space_group_name_H-M 'P 1 21 1'
_atom_sites_solution_hydrogens geom
_atom_sites_solution_primary direct
_atom_sites_solution_secondary difmap
_audit_creation_method SHELXL-2014
_cell_angle_alpha 90
_cell_angle_beta 98.912(5)
_cell_angle_gamma 90
_cell_formula_units_Z 2
_cell_length_a 15.285(3)
_cell_length_b 5.7077(11)
_cell_length_c 16.907(3)
_cell_measurement_reflns_used 2486
_cell_measurement_temperature 120(2)
_cell_measurement_theta_max 22.1655
_cell_measurement_theta_min 2.4388
_cell_volume 1457.2(5)
_computing_cell_refinement
;
APEX2 and SAINT (Bruker, 2010)
;
_computing_data_collection
;
APEX2 (Bruker, 2010)
;
_computing_data_reduction
;
SAINT (Bruker, 2010) and XPREP (Sheldrick, 2008a)
;
_computing_molecular_graphics
;
XP in SHELXTL (Sheldrick, 2008a) and CrystalMaker (Palmer,
2010)
;
_computing_publication_material
;
XCIF (Bruker, 2010) and enCIFer (CCDC, 2004)
;
_computing_structure_refinement
;
SHELXL2014 (Sheldrick, 2008a)
;
_computing_structure_solution
;
SHELXTL (Sheldrick, 2008a)
;
_diffrn_ambient_temperature 120(2)
_diffrn_detector_area_resol_mean 8.33
_diffrn_measured_fraction_theta_full 1.000
_diffrn_measured_fraction_theta_max 0.977
_diffrn_measurement_device_type 'Bruker X8 APEXII CCD'
_diffrn_measurement_method '\f and \w scans'
_diffrn_radiation_monochromator graphite
_diffrn_radiation_source 'fine-focus sealed tube'
_diffrn_radiation_type MoK\a
_diffrn_radiation_wavelength 0.71073
_diffrn_reflns_av_R_equivalents 0.0637
_diffrn_reflns_limit_h_max 18
_diffrn_reflns_limit_h_min -19
_diffrn_reflns_limit_k_max 6
_diffrn_reflns_limit_k_min -7
_diffrn_reflns_limit_l_max 21
_diffrn_reflns_limit_l_min -20
_diffrn_reflns_number 15833
_diffrn_reflns_theta_full 25.242
_diffrn_reflns_theta_max 26.463
_diffrn_reflns_theta_min 1.219
_exptl_absorpt_coefficient_mu 0.906
_exptl_absorpt_correction_T_max 0.94
_exptl_absorpt_correction_T_min 0.92
_exptl_absorpt_correction_type multi-scan
_exptl_absorpt_process_details
;
(SADABS; Sheldrick, 2008b)
;
_exptl_crystal_colour colorless
_exptl_crystal_density_diffrn 1.579
_exptl_crystal_description rod
_exptl_crystal_F_000 708
_exptl_crystal_size_max 0.24
_exptl_crystal_size_mid 0.18
_exptl_crystal_size_min 0.15
_refine_diff_density_max 3.184
_refine_diff_density_min -0.537
_refine_ls_abs_structure_details
;
Flack <i>x</i> determined using 1693 quotients
[(<i>I</i>^+^)-(<i>I</i>&-&)]/[(<i>I</i>^+^)+(<i>I</i>^-^)]
(Parsons <i>et al.</i>, 2013)
;
_refine_ls_abs_structure_Flack 0.04(2)
_refine_ls_extinction_method none
_refine_ls_goodness_of_fit_ref 1.028
_refine_ls_hydrogen_treatment constr
_refine_ls_matrix_type full
_refine_ls_number_parameters 374
_refine_ls_number_reflns 5731
_refine_ls_number_restraints 1
_refine_ls_restrained_S_all 1.028
_refine_ls_R_factor_all 0.0695
_refine_ls_R_factor_gt 0.0482
_refine_ls_shift/su_max 0.001
_refine_ls_shift/su_mean 0.000
_refine_ls_structure_factor_coef Fsqd
_refine_ls_weighting_details 'w=1/[\s^2^(Fo^2^)+(0.0562P)^2^] where P=(Fo^2^+2Fc^2^)/3'
_refine_ls_weighting_scheme calc
_refine_ls_wR_factor_gt 0.0976
_refine_ls_wR_factor_ref 0.1148
_reflns_number_gt 4600
_reflns_number_total 5731
_reflns_threshold_expression I>2\s(I)
_cod_data_source_file yp3082sup1.cif
_cod_data_source_block CompoundI
_cod_depositor_comments 'Adding full bibliography for 2019706--2019707.cif.'
_cod_original_cell_volume 1457.1(5)
_cod_database_code 2019706
_cod_database_fobs_code 2019706
_shelx_space_group_comment
;
The symmetry employed for this shelxl refinement is uniquely defined
by the following loop, which should always be used as a source of
symmetry information in preference to the above space-group names.
They are only intended as comments.
;
_shelxl_version_number 2014-3

loop_
_space_group_symop_operation_xyz
'x, y, z'
'-x, y+1/2, -z'

loop_
_atom_site_type_symbol
_atom_site_label
_atom_site_fract_x
_atom_site_fract_y
_atom_site_fract_z
_atom_site_U_iso_or_equiv
_atom_site_adp_type
_atom_site_calc_flag
_atom_site_occupancy
Cd Cd1 0.19261(4) 0.18695(14) 0.72123(3) 0.01222(16) Uani d 1
O O1 0.1296(4) 0.4926(12) 0.7730(4) 0.0175(16) Uani d 1
O O2 0.0870(4) 0.9237(11) 0.7429(4) 0.0165(15) Uani d 1
O O3 0.2691(4) -0.1035(12) 0.6671(4) 0.0165(17) Uani d 1
O O4 0.3001(4) -0.5428(13) 0.7010(4) 0.0184(17) Uani d 1
O O5 0.2671(4) 0.0952(11) 0.8478(4) 0.0190(16) Uani d 1
O O6 0.1125(4) 0.2837(11) 0.5991(4) 0.0162(15) Uani d 1
N N1 0.3365(6) -0.1926(17) 0.9255(6) 0.023(2) Uani d 1
N N2 0.1040(6) 0.5686(16) 0.5051(5) 0.013(2) Uani d 1
P P1 0.07575(14) 0.7027(7) 0.78742(12) 0.0133(5) Uani d 1
P P2 0.32813(12) -0.3125(8) 0.66868(11) 0.0143(4) Uani d 1
C C1 0.0968(6) 0.7584(15) 0.8946(5) 0.015(2) Uani d 1
C C2 0.0731(6) 0.9701(18) 0.9253(6) 0.019(2) Uani d 1
H H2 0.0463 1.0881 0.8900 0.022 Uiso calc 1
C C3 0.0880(6) 1.0113(18) 1.0071(6) 0.021(2) Uani d 1
H H3 0.0709 1.1564 1.0276 0.025 Uiso calc 1
C C4 0.1278(7) 0.8421(19) 1.0587(6) 0.025(2) Uani d 1
H H4 0.1376 0.8699 1.1148 0.030 Uiso calc 1
C C5 0.1535(6) 0.6302(18) 1.0286(5) 0.024(3) Uani d 1
H H5 0.1821 0.5144 1.0639 0.029 Uiso calc 1
C C6 0.1372(6) 0.5888(16) 0.9464(6) 0.019(2) Uani d 1
H H6 0.1539 0.4435 0.9258 0.023 Uiso calc 1
C C7 -0.0404(6) 0.6246(14) 0.7649(5) 0.014(2) Uani d 1
C C8 -0.0665(6) 0.4061(16) 0.7320(5) 0.015(2) Uani d 1
H H8 -0.0230 0.2925 0.7248 0.018 Uiso calc 1
C C9 -0.1559(6) 0.3542(17) 0.7098(5) 0.019(2) Uani d 1
H H9 -0.1731 0.2061 0.6868 0.023 Uiso calc 1
C C10 -0.2197(7) 0.5162(17) 0.7209(6) 0.021(2) Uani d 1
H H10 -0.2805 0.4796 0.7054 0.025 Uiso calc 1
C C11 -0.1955(6) 0.7323(17) 0.7546(5) 0.020(3) Uani d 1
H H11 -0.2396 0.8435 0.7624 0.024 Uiso calc 1
C C12 -0.1063(6) 0.7859(16) 0.7770(6) 0.019(2) Uani d 1
H H12 -0.0898 0.9334 0.8007 0.022 Uiso calc 1
C C13 0.3520(6) -0.3608(16) 0.5683(5) 0.017(3) Uani d 1
C C14 0.3256(6) -0.5671(17) 0.5281(6) 0.020(2) Uani d 1
H H14 0.2962 -0.6851 0.5537 0.024 Uiso calc 1
C C15 0.3424(6) -0.6013(19) 0.4493(6) 0.025(2) Uani d 1
H H15 0.3237 -0.7419 0.4217 0.030 Uiso calc 1
C C16 0.3858(7) -0.431(2) 0.4120(6) 0.027(3) Uani d 1
H H16 0.3966 -0.4549 0.3588 0.033 Uiso calc 1
C C17 0.4136(7) -0.2266(19) 0.4524(6) 0.026(3) Uani d 1
H H17 0.4445 -0.1109 0.4273 0.031 Uiso calc 1
C C18 0.3961(6) -0.1909(18) 0.5303(6) 0.022(2) Uani d 1
H H18 0.4144 -0.0495 0.5575 0.027 Uiso calc 1
C C19 0.4344(6) -0.2360(15) 0.7290(5) 0.016(2) Uani d 1
C C20 0.4484(6) -0.0156(17) 0.7645(5) 0.018(2) Uani d 1
H H20 0.4046 0.1025 0.7525 0.022 Uiso calc 1
C C21 0.5250(7) 0.0340(18) 0.8169(6) 0.025(2) Uani d 1
H H21 0.5328 0.1821 0.8427 0.030 Uiso calc 1
C C22 0.5909(7) -0.1376(19) 0.8313(6) 0.026(2) Uani d 1
H H22 0.6440 -0.1058 0.8669 0.031 Uiso calc 1
C C23 0.5793(6) -0.352(2) 0.7940(6) 0.026(3) Uani d 1
H H23 0.6247 -0.4671 0.8036 0.031 Uiso calc 1
C C24 0.5015(7) -0.4013(17) 0.7424(6) 0.024(2) Uani d 1
H H24 0.4943 -0.5490 0.7163 0.029 Uiso calc 1
C C25 0.2902(6) -0.1099(18) 0.8601(5) 0.016(2) Uani d 1
H H25 0.2727 -0.2183 0.8180 0.020 Uiso calc 1
C C26 0.3643(10) -0.033(2) 0.9927(7) 0.058(4) Uani d 1
H H26A 0.4237 0.0268 0.9893 0.087 Uiso calc 1
H H26B 0.3653 -0.1180 1.0432 0.087 Uiso calc 1
H H26C 0.3226 0.0977 0.9903 0.087 Uiso calc 1
C C27 0.3684(8) -0.434(2) 0.9320(8) 0.035(3) Uani d 1
H H27A 0.3390 -0.5248 0.8864 0.052 Uiso calc 1
H H27B 0.3551 -0.5030 0.9819 0.052 Uiso calc 1
H H27C 0.4326 -0.4357 0.9323 0.052 Uiso calc 1
C C28 0.1175(6) 0.4939(17) 0.5806(5) 0.016(2) Uani d 1
H H28 0.1314 0.6059 0.6222 0.019 Uiso calc 1
C C29 0.1208(8) 0.815(2) 0.4874(7) 0.019(3) Uani d 1
H H29A 0.1254 0.9072 0.5368 0.029 Uiso calc 1
H H29B 0.0719 0.8751 0.4483 0.029 Uiso calc 1
H H29C 0.1763 0.8272 0.4654 0.029 Uiso calc 1
C C30 0.0834(7) 0.4068(16) 0.4372(5) 0.020(2) Uani d 1
H H30A 0.0625 0.2576 0.4560 0.031 Uiso calc 1
H H30B 0.1368 0.3798 0.4130 0.031 Uiso calc 1
H H30C 0.0372 0.4751 0.3972 0.031 Uiso calc 1

loop_
_atom_site_aniso_label
_atom_site_aniso_U_11
_atom_site_aniso_U_22
_atom_site_aniso_U_33
_atom_site_aniso_U_12
_atom_site_aniso_U_13
_atom_site_aniso_U_23
Cd1 0.0117(3) 0.0116(3) 0.0133(3) 0.0007(4) 0.00152(19) 0.0004(4)
O1 0.014(4) 0.020(4) 0.020(4) 0.003(3) 0.006(3) -0.006(3)
O2 0.016(4) 0.016(4) 0.018(4) -0.006(3) 0.003(3) -0.002(3)
O3 0.017(4) 0.014(4) 0.018(4) 0.001(3) 0.002(3) -0.001(3)
O4 0.011(4) 0.021(4) 0.025(4) -0.002(3) 0.008(3) -0.003(3)
O5 0.019(4) 0.020(4) 0.015(3) 0.000(3) -0.004(3) 0.002(3)
O6 0.017(3) 0.014(4) 0.016(3) 0.000(3) -0.003(3) -0.001(3)
N1 0.020(5) 0.018(5) 0.025(5) -0.006(4) -0.009(4) 0.004(4)
N2 0.017(5) 0.010(4) 0.013(4) 0.004(4) 0.000(4) -0.001(4)
P1 0.0142(10) 0.0129(13) 0.0130(10) 0.0012(17) 0.0033(8) 0.0006(16)
P2 0.0119(10) 0.0144(11) 0.0168(10) 0.0001(19) 0.0028(8) -0.0014(19)
C1 0.012(5) 0.014(6) 0.019(5) -0.002(3) 0.006(4) -0.005(4)
C2 0.016(5) 0.022(6) 0.018(5) -0.003(4) 0.002(4) 0.001(4)
C3 0.022(6) 0.020(5) 0.022(5) -0.003(4) 0.005(4) -0.009(4)
C4 0.031(6) 0.031(7) 0.014(5) -0.004(5) 0.009(5) -0.008(5)
C5 0.025(5) 0.038(9) 0.008(4) -0.005(5) -0.002(4) -0.003(4)
C6 0.018(5) 0.013(5) 0.026(6) 0.002(4) 0.007(4) 0.002(4)
C7 0.022(5) 0.016(6) 0.005(4) -0.003(4) 0.003(3) 0.002(3)
C8 0.021(5) 0.014(5) 0.011(5) 0.002(4) 0.004(4) 0.003(4)
C9 0.024(6) 0.016(5) 0.018(5) -0.006(4) 0.001(4) 0.000(4)
C10 0.022(6) 0.018(5) 0.021(5) -0.010(4) 0.000(4) 0.010(4)
C11 0.021(5) 0.015(8) 0.025(5) 0.005(4) 0.007(4) 0.008(4)
C12 0.017(5) 0.014(5) 0.025(5) -0.003(4) 0.004(4) -0.003(4)
C13 0.011(4) 0.017(8) 0.024(5) 0.000(4) -0.002(4) -0.005(4)
C14 0.020(5) 0.017(6) 0.023(5) -0.002(4) 0.004(4) -0.001(4)
C15 0.021(6) 0.031(7) 0.022(5) 0.004(5) 0.000(4) -0.005(5)
C16 0.028(6) 0.036(7) 0.020(6) 0.010(5) 0.007(5) 0.002(5)
C17 0.022(6) 0.037(7) 0.020(5) 0.001(4) 0.009(5) 0.001(5)
C18 0.015(5) 0.024(6) 0.027(6) -0.002(4) 0.005(4) 0.001(5)
C19 0.011(5) 0.019(6) 0.018(5) 0.000(3) 0.005(4) 0.004(4)
C20 0.012(5) 0.019(6) 0.023(5) 0.004(4) 0.003(4) 0.001(4)
C21 0.029(6) 0.021(6) 0.024(6) -0.005(5) 0.000(5) -0.003(4)
C22 0.017(6) 0.038(7) 0.019(5) -0.009(5) -0.007(4) 0.010(5)
C23 0.008(4) 0.035(10) 0.033(5) 0.003(5) -0.003(4) 0.004(5)
C24 0.025(6) 0.027(6) 0.021(5) 0.002(4) 0.009(4) 0.003(4)
C25 0.015(5) 0.023(6) 0.013(5) -0.003(4) 0.005(4) 0.001(4)
C26 0.097(12) 0.034(8) 0.030(7) -0.008(8) -0.031(8) 0.000(6)
C27 0.032(8) 0.031(7) 0.039(7) 0.005(6) -0.004(6) 0.009(6)
C28 0.013(5) 0.020(6) 0.016(5) -0.001(4) 0.003(4) -0.001(4)
C29 0.021(6) 0.014(6) 0.022(6) 0.000(5) 0.000(5) 0.003(5)
C30 0.034(6) 0.012(5) 0.014(5) 0.004(4) 0.001(4) 0.002(4)

loop_
_atom_type_symbol
_atom_type_description
_atom_type_scat_dispersion_real
_atom_type_scat_dispersion_imag
_atom_type_scat_source
C C 0.0033 0.0016 'International Tables Vol C Tables 4.2.6.8 and 6.1.1.4'
H H 0.0000 0.0000 'International Tables Vol C Tables 4.2.6.8 and 6.1.1.4'
O O 0.0106 0.0060 'International Tables Vol C Tables 4.2.6.8 and 6.1.1.4'
P P 0.1023 0.0942 'International Tables Vol C Tables 4.2.6.8 and 6.1.1.4'
Cd Cd -0.8075 1.2024 'International Tables Vol C Tables 4.2.6.8 and 6.1.1.4'
N N 0.0061 0.0033 'International Tables Vol C Tables 4.2.6.8 and 6.1.1.4'

loop_
_geom_angle_atom_site_label_1
_geom_angle_atom_site_label_2
_geom_angle_atom_site_label_3
_geom_angle_site_symmetry_1
_geom_angle_site_symmetry_3
_geom_angle
O1 Cd1 O2 . 1_545 95.3(2)
O1 Cd1 O3 . . 174.3(3)
O2 Cd1 O3 1_545 . 90.3(3)
O1 Cd1 O6 . . 87.9(2)
O2 Cd1 O6 1_545 . 90.6(2)
O3 Cd1 O6 . . 92.8(2)
O1 Cd1 O4 . 1_565 84.1(3)
O2 Cd1 O4 1_545 1_565 179.2(3)
O3 Cd1 O4 . 1_565 90.3(2)
O6 Cd1 O4 . 1_565 89.9(2)
O1 Cd1 O5 . . 89.7(2)
O2 Cd1 O5 1_545 . 87.8(2)
O3 Cd1 O5 . . 89.8(2)
O6 Cd1 O5 . . 177.0(2)
O4 Cd1 O5 1_565 . 91.6(2)
P1 O1 Cd1 . . 166.1(4)
P1 O2 Cd1 . 1_565 141.2(4)
P2 O3 Cd1 . . 155.8(4)
P2 O4 Cd1 . 1_545 151.6(4)
C25 O5 Cd1 . . 117.2(6)
C28 O6 Cd1 . . 114.3(6)
C25 N1 C27 . . 122.4(10)
C25 N1 C26 . . 119.1(10)
C27 N1 C26 . . 118.2(10)
C28 N2 C29 . . 119.7(9)
C28 N2 C30 . . 122.1(9)
C29 N2 C30 . . 117.8(9)
O2 P1 O1 . . 119.1(4)
O2 P1 C7 . . 106.7(4)
O1 P1 C7 . . 108.3(4)
O2 P1 C1 . . 109.8(4)
O1 P1 C1 . . 106.6(4)
C7 P1 C1 . . 105.6(4)
O3 P2 O4 . . 119.8(3)
O3 P2 C13 . . 108.3(4)
O4 P2 C13 . . 108.4(5)
O3 P2 C19 . . 107.5(4)
O4 P2 C19 . . 106.4(4)
C13 P2 C19 . . 105.5(4)
C6 C1 C2 . . 119.3(8)
C6 C1 P1 . . 120.1(7)
C2 C1 P1 . . 120.7(7)
C1 C2 C3 . . 120.7(9)
C4 C3 C2 . . 120.0(9)
C3 C4 C5 . . 120.0(8)
C4 C5 C6 . . 119.6(9)
C1 C6 C5 . . 120.4(9)
C8 C7 C12 . . 118.4(8)
C8 C7 P1 . . 120.9(7)
C12 C7 P1 . . 120.7(7)
C9 C8 C7 . . 120.3(9)
C10 C9 C8 . . 120.4(9)
C9 C10 C11 . . 120.3(9)
C10 C11 C12 . . 119.7(9)
C11 C12 C7 . . 120.8(9)
C14 C13 C18 . . 119.3(9)
C14 C13 P2 . . 120.2(8)
C18 C13 P2 . . 120.6(7)
C13 C14 C15 . . 119.9(9)
C16 C15 C14 . . 120.3(10)
C15 C16 C17 . . 120.0(10)
C16 C17 C18 . . 119.8(10)
C13 C18 C17 . . 120.7(10)
C24 C19 C20 . . 118.8(9)
C24 C19 P2 . . 119.9(7)
C20 C19 P2 . . 121.2(7)
C21 C20 C19 . . 121.2(9)
C20 C21 C22 . . 118.9(10)
C23 C22 C21 . . 120.4(9)
C22 C23 C24 . . 120.3(10)
C19 C24 C23 . . 120.3(10)
O5 C25 N1 . . 126.2(10)
O6 C28 N2 . . 122.9(9)
C1 C2 H2 . . 119.7
C3 C2 H2 . . 119.7
C4 C3 H3 . . 120.0
C2 C3 H3 . . 120.0
C3 C4 H4 . . 120.0
C5 C4 H4 . . 120.0
C4 C5 H5 . . 120.2
C6 C5 H5 . . 120.2
C1 C6 H6 . . 119.8
C5 C6 H6 . . 119.8
C9 C8 H8 . . 119.8
C7 C8 H8 . . 119.8
C10 C9 H9 . . 119.8
C8 C9 H9 . . 119.8
C9 C10 H10 . . 119.8
C11 C10 H10 . . 119.8
C10 C11 H11 . . 120.2
C12 C11 H11 . . 120.2
C11 C12 H12 . . 119.6
C7 C12 H12 . . 119.6
C13 C14 H14 . . 120.0
C15 C14 H14 . . 120.0
C16 C15 H15 . . 119.8
C14 C15 H15 . . 119.8
C15 C16 H16 . . 120.0
C17 C16 H16 . . 120.0
C16 C17 H17 . . 120.1
C18 C17 H17 . . 120.1
C13 C18 H18 . . 119.7
C17 C18 H18 . . 119.7
C21 C20 H20 . . 119.4
C19 C20 H20 . . 119.4
C20 C21 H21 . . 120.6
C22 C21 H21 . . 120.6
C23 C22 H22 . . 119.8
C21 C22 H22 . . 119.8
C22 C23 H23 . . 119.9
C24 C23 H23 . . 119.9
C19 C24 C23 . . 120.3(10)
C19 C24 H24 . . 119.8
C23 C24 H24 . . 119.8
O5 C25 H25 . . 116.9
N1 C25 H25 . . 116.9
N1 C26 H26A . . 109.5
N1 C26 H26B . . 109.5
H26A C26 H26B . . 109.5
N1 C26 H26C . . 109.5
H26A C26 H26C . . 109.5
H26B C26 H26C . . 109.5
N1 C27 H27A . . 109.5
N1 C27 H27B . . 109.5
H27A C27 H27B . . 109.5
N1 C27 H27C . . 109.5
H27A C27 H27C . . 109.5
H27B C27 H27C . . 109.5
O6 C28 H28 . . 118.6
N2 C28 H28 . . 118.6
N2 C29 H29A . . 109.5
N2 C29 H29B . . 109.5
H29A C29 H29B . . 109.5
N2 C29 H29C . . 109.5
H29A C29 H29C . . 109.5
H29B C29 H29C . . 109.5
N2 C30 H30A . . 109.5
N2 C30 H30B . . 109.5
H30A C30 H30B . . 109.5
N2 C30 H30C . . 109.5
H30A C30 H30C . . 109.5
H30B C30 H30C . . 109.5

loop_
_geom_bond_atom_site_label_1
_geom_bond_atom_site_label_2
_geom_bond_site_symmetry_2
_geom_bond_distance
Cd1 O1 . 2.236(6)
Cd1 O2 1_545 2.275(7)
Cd1 O3 . 2.298(7)
Cd1 O6 . 2.299(6)
Cd1 O4 1_565 2.317(7)
Cd1 O5 . 2.323(6)
O1 P1 . 1.496(8)
O2 P1 . 1.493(8)
O2 Cd1 1_565 2.276(6)
O3 P2 . 1.494(8)
O4 P2 . 1.511(8)
O4 Cd1 1_545 2.317(7)
O5 C25 . 1.231(11)
O6 C28 . 1.245(11)
N1 C25 . 1.305(13)
N1 C27 . 1.459(12)
N1 C26 . 1.465(14)
N2 C28 . 1.332(12)
N2 C29 . 1.468(11)
N2 C30 . 1.469(12)
P1 C7 . 1.812(9)
P1 C1 . 1.818(9)
P2 C13 . 1.811(9)
P2 C19 . 1.832(9)
C1 C6 . 1.385(12)
C1 C2 . 1.386(13)
C2 C3 . 1.386(13)
C3 C4 . 1.378(14)
C4 C5 . 1.392(14)
C5 C6 . 1.394(12)
C7 C8 . 1.398(12)
C7 C12 . 1.403(12)
C8 C9 . 1.392(13)
C9 C10 . 1.377(14)
C10 C11 . 1.385(14)
C11 C12 . 1.391(13)
C13 C14 . 1.388(13)
C13 C18 . 1.394(13)
C14 C15 . 1.410(13)
C15 C16 . 1.380(15)
C16 C17 . 1.387(14)
C17 C18 . 1.398(14)
C19 C24 . 1.386(12)
C19 C20 . 1.396(13)
C20 C21 . 1.383(13)
C21 C22 . 1.399(14)
C22 C23 . 1.375(16)
C23 C24 . 1.390(13)
C2 H2 . 0.9500
C3 H3 . 0.9500
C4 H4 . 0.9500
C5 H5 . 0.9500
C6 H6 . 0.9500
C8 H8 . 0.9500
C9 H9 . 0.9500
C10 H10 . 0.9500
C11 H11 . 0.9500
C12 H12 . 0.9500
C14 H14 . 0.9500
C15 H15 . 0.9500
C16 H16 . 0.9500
C17 H17 . 0.9500
C18 H18 . 0.9500
C20 H20 . 0.9500
C21 H21 . 0.9500
C22 H22 . 0.9500
C23 H23 . 0.9500
C24 H24 . 0.9500
C25 H25 . 0.9500
C26 H26A . 0.9800
C26 H26B . 0.9800
C26 H26C . 0.9800
C27 H27A . 0.9800
C27 H27B . 0.9800
C27 H27C . 0.9800
C28 H28 . 0.9500
C29 H29A . 0.9800
C29 H29B . 0.9800
C29 H29C . 0.9800
C30 H30A . 0.9800
C30 H30B . 0.9800
C30 H30C . 0.9800
